data_7000567
loop_
_publ_author_name
'Welch, Gregory C.'
'Prieto, Roberto'
'Dureen, Meghan A.'
'Lough, Alan J.'
'Labeodan, Oijsamola A.'
'H\"oltrichter-R\"ossmann, Thorsten'
'Stephan, Douglas W.'

_publ_section_title
;
 Reactions of phosphines with electron deficient boranes
;
_journal_coden_ASTM DTARAF
_journal_issue 9
_journal_name_full 'Dalton Transactions'
_journal_page_first 1559
_journal_page_last 1570
_journal_paper_doi 10.1039/b814486a
_journal_year 2009
_chemical_formula_sum 'C24 H15 B F15 P'
_chemical_formula_weight 630.14
_space_group_IT_number 14
_symmetry_cell_setting monoclinic
_symmetry_space_group_name_Hall '-P 2yn'
_symmetry_space_group_name_H-M 'P 1 21/n 1'
_atom_sites_solution_hydrogens geom
_atom_sites_solution_primary direct
_atom_sites_solution_secondary difmap
_audit_creation_method SHELXL-97
_cell_angle_alpha 90.00
_cell_angle_beta 93.850(2)
_cell_angle_gamma 90.00
_cell_formula_units_Z 4
_cell_length_a 13.197(2)
_cell_length_b 10.5908(18)
_cell_length_c 18.211(3)
_cell_measurement_reflns_used 4868
_cell_measurement_temperature 296(2)
_cell_measurement_theta_max 28.18
_cell_measurement_theta_min 2.23
_cell_volume 2539.5(7)
_computing_cell_refinement 'Bruker SMART'
_computing_data_collection 'Bruker SMART'
_computing_data_reduction 'Bruker SAINT'
_computing_molecular_graphics 'Bruker SHELXTL'
_computing_publication_material 'Bruker SHELXTL'
_computing_structure_refinement 'SHELXL-97 (Sheldrick, 1997)'
_computing_structure_solution 'SHELXS-97 (Sheldrick, 1990)'
_diffrn_ambient_temperature 296(2)
_diffrn_measured_fraction_theta_full 0.999
_diffrn_measured_fraction_theta_max 0.999
_diffrn_measurement_device_type 'CCD area detector'
_diffrn_measurement_method 'phi and omega scans'
_diffrn_radiation_monochromator graphite
_diffrn_radiation_source 'fine-focus sealed tube'
_diffrn_radiation_type MoK\a
_diffrn_radiation_wavelength 0.71073
_diffrn_reflns_av_R_equivalents 0.0766
_diffrn_reflns_av_sigmaI/netI 0.0617
_diffrn_reflns_limit_h_max 15
_diffrn_reflns_limit_h_min -15
_diffrn_reflns_limit_k_max 12
_diffrn_reflns_limit_k_min -12
_diffrn_reflns_limit_l_max 21
_diffrn_reflns_limit_l_min -21
_diffrn_reflns_number 23727
_diffrn_reflns_theta_full 25.00
_diffrn_reflns_theta_max 25.00
_diffrn_reflns_theta_min 1.97
_exptl_absorpt_coefficient_mu 0.232
_exptl_absorpt_correction_T_max 0.977
_exptl_absorpt_correction_T_min 0.946
_exptl_absorpt_correction_type multi-scan
_exptl_crystal_colour Colorless
_exptl_crystal_density_diffrn 1.648
_exptl_crystal_density_method 'not measured'
_exptl_crystal_description Needle
_exptl_crystal_F_000 1256
_exptl_crystal_size_max 0.60
_exptl_crystal_size_mid 0.20
_exptl_crystal_size_min 0.10
_refine_diff_density_max 0.330
_refine_diff_density_min -0.229
_refine_diff_density_rms 0.045
_refine_ls_extinction_method none
_refine_ls_goodness_of_fit_ref 1.014
_refine_ls_hydrogen_treatment constr
_refine_ls_matrix_type full
_refine_ls_number_parameters 386
_refine_ls_number_reflns 4463
_refine_ls_number_restraints 0
_refine_ls_restrained_S_all 1.014
_refine_ls_R_factor_all 0.1119
_refine_ls_R_factor_gt 0.0479
_refine_ls_shift/su_max 0.001
_refine_ls_shift/su_mean 0.000
_refine_ls_structure_factor_coef Fsqd
_refine_ls_weighting_details 'calc w=1/[\s^2^(Fo^2^)+(0.0484P)^2^+0.6880P] where P=(Fo^2^+2Fc^2^)/3'
_refine_ls_weighting_scheme calc
_refine_ls_wR_factor_gt 0.0968
_refine_ls_wR_factor_ref 0.1241
_reflns_number_gt 2363
_reflns_number_total 4463
_reflns_threshold_expression >2sigma(I)
_cod_data_source_file B814486a.txt
_cod_data_source_block Et3PB(C6F5)3
_cod_depositor_comments
;
The following automatic conversions were performed:
'_symmetry_cell_setting' value 'Monoclinic' changed to 'monoclinic'
according to '/home/saulius/struct/CIF-dictionaries/cif_core.dic'
dictionary named 'cif_core.dic' version 2.4.1 from 2010-06-29.

Automatic conversion script
Id: cif_fix_enum 1527 2010-12-29 10:47:43Z saulius 
;
_cod_original_cell_volume 2539.6(7)
_cod_original_sg_symbol_H-M P2(1)/n
_cod_database_code 7000567

loop_
_symmetry_equiv_pos_as_xyz
'x, y, z'
'-x+1/2, y+1/2, -z+1/2'
'-x, -y, -z'
'x-1/2, -y-1/2, z-1/2'

loop_
_atom_site_label
_atom_site_type_symbol
_atom_site_fract_x
_atom_site_fract_y
_atom_site_fract_z
_atom_site_U_iso_or_equiv
_atom_site_adp_type
_atom_site_occupancy
_atom_site_symmetry_multiplicity
_atom_site_calc_flag
_atom_site_refinement_flags
_atom_site_disorder_assembly
_atom_site_disorder_group
P1 P 0.05658(7) 0.34273(9) 0.23512(5) 0.0473(3) Uani 1 1 d . . .
B1 B 0.0355(3) 0.4010(4) 0.3422(2) 0.0434(10) Uani 1 1 d . . .
F1 F 0.06344(17) 0.2587(2) 0.48755(11) 0.0710(7) Uani 1 1 d . . .
F2 F -0.06238(18) 0.0954(2) 0.53844(13) 0.0824(7) Uani 1 1 d . . .
F3 F -0.2396(2) 0.0382(3) 0.46258(14) 0.1096(10) Uani 1 1 d . . .
F4 F -0.28853(19) 0.1550(3) 0.33203(15) 0.1101(10) Uani 1 1 d . . .
F5 F -0.16240(15) 0.3219(2) 0.27839(12) 0.0727(7) Uani 1 1 d . . .
F6 F 0.17787(16) 0.19261(19) 0.35073(12) 0.0678(6) Uani 1 1 d . . .
F7 F 0.36265(18) 0.1869(2) 0.41868(14) 0.0933(8) Uani 1 1 d . . .
F8 F 0.43449(18) 0.3898(2) 0.49733(15) 0.1005(9) Uani 1 1 d . . .
F9 F 0.31643(18) 0.5987(2) 0.50530(13) 0.0814(7) Uani 1 1 d . . .
F10 F 0.13538(16) 0.6086(2) 0.43694(11) 0.0699(6) Uani 1 1 d . . .
F11 F -0.16224(17) 0.5023(2) 0.39892(12) 0.0762(7) Uani 1 1 d . . .
F12 F -0.2330(2) 0.7316(3) 0.38067(14) 0.1007(9) Uani 1 1 d . . .
F13 F -0.1294(2) 0.9089(2) 0.30845(17) 0.1127(10) Uani 1 1 d . . .
F14 F 0.0510(2) 0.8456(2) 0.25440(16) 0.1041(9) Uani 1 1 d . . .
F15 F 0.12452(17) 0.61482(19) 0.27137(13) 0.0725(7) Uani 1 1 d . . .
C1 C -0.0396(3) 0.2972(3) 0.37755(19) 0.0447(9) Uani 1 1 d . . .
C2 C -0.0214(3) 0.2354(4) 0.4439(2) 0.0518(10) Uani 1 1 d . . .
C3 C -0.0867(3) 0.1490(4) 0.4727(2) 0.0586(10) Uani 1 1 d . . .
C4 C -0.1761(3) 0.1206(4) 0.4353(3) 0.0703(12) Uani 1 1 d . . .
C5 C -0.2000(3) 0.1800(4) 0.3696(2) 0.0680(12) Uani 1 1 d . . .
C6 C -0.1332(3) 0.2642(4) 0.3428(2) 0.0540(10) Uani 1 1 d . . .
C7 C 0.1480(3) 0.4024(3) 0.38558(18) 0.0440(9) Uani 1 1 d . . .
C8 C 0.2111(3) 0.2985(4) 0.38641(19) 0.0522(10) Uani 1 1 d . . .
C9 C 0.3052(3) 0.2916(4) 0.4223(2) 0.0623(11) Uani 1 1 d . . .
C10 C 0.3417(3) 0.3932(5) 0.4619(2) 0.0650(12) Uani 1 1 d . . .
C11 C 0.2827(3) 0.4982(4) 0.4658(2) 0.0583(11) Uani 1 1 d . . .
C12 C 0.1884(3) 0.5011(4) 0.42809(19) 0.0513(9) Uani 1 1 d . . .
C13 C -0.0163(3) 0.5424(3) 0.33323(18) 0.0456(9) Uani 1 1 d . . .
C14 C -0.1061(3) 0.5818(4) 0.3603(2) 0.0528(10) Uani 1 1 d . . .
C15 C -0.1446(3) 0.7023(4) 0.3521(2) 0.0652(11) Uani 1 1 d . . .
C16 C -0.0926(4) 0.7913(4) 0.3167(2) 0.0707(13) Uani 1 1 d . . .
C17 C -0.0027(4) 0.7594(4) 0.2897(2) 0.0667(11) Uani 1 1 d . . .
C18 C 0.0326(3) 0.6391(4) 0.2984(2) 0.0541(10) Uani 1 1 d . . .
C19 C 0.0188(3) 0.1792(4) 0.2200(2) 0.0640(11) Uani 1 1 d . . .
H19A H 0.0274 0.1356 0.2669 0.077 Uiso 1 1 calc R . .
H19B H -0.0532 0.1782 0.2052 0.077 Uiso 1 1 calc R . .
C20 C 0.0721(4) 0.1041(4) 0.1650(2) 0.0995(17) Uani 1 1 d . . .
H20A H 0.0449 0.0200 0.1626 0.149 Uiso 1 1 calc R . .
H20B H 0.1433 0.1007 0.1795 0.149 Uiso 1 1 calc R . .
H20C H 0.0623 0.1433 0.1175 0.149 Uiso 1 1 calc R . .
C21 C -0.0173(4) 0.4392(4) 0.1682(2) 0.0605(12) Uani 1 1 d . . .
C22 C -0.0398(3) 0.3871(4) 0.0917(2) 0.0820(14) Uani 1 1 d . . .
H22A H -0.0793 0.4472 0.0625 0.123 Uiso 1 1 calc R . .
H22B H -0.0772 0.3097 0.0944 0.123 Uiso 1 1 calc R . .
H22C H 0.0228 0.3712 0.0693 0.123 Uiso 1 1 calc R . .
C23 C 0.1903(3) 0.3578(6) 0.2143(2) 0.0656(12) Uani 1 1 d . . .
C24 C 0.2174(3) 0.3766(5) 0.1363(2) 0.0919(16) Uani 1 1 d . . .
H24A H 0.2898 0.3825 0.1350 0.138 Uiso 1 1 calc R . .
H24B H 0.1866 0.4530 0.1172 0.138 Uiso 1 1 calc R . .
H24C H 0.1930 0.3063 0.1069 0.138 Uiso 1 1 calc R . .
H21A H -0.077(3) 0.449(3) 0.1882(18) 0.054(11) Uiso 1 1 d . . .
H23A H 0.218(3) 0.281(4) 0.230(2) 0.106(18) Uiso 1 1 d . . .
H21B H 0.021(3) 0.524(4) 0.164(2) 0.102(16) Uiso 1 1 d . . .
H23B H 0.216(4) 0.425(5) 0.245(3) 0.12(2) Uiso 1 1 d . . .

loop_
_atom_site_aniso_label
_atom_site_aniso_U_11
_atom_site_aniso_U_22
_atom_site_aniso_U_33
_atom_site_aniso_U_23
_atom_site_aniso_U_13
_atom_site_aniso_U_12
P1 0.0493(6) 0.0512(6) 0.0418(5) -0.0008(5) 0.0056(4) 0.0069(5)
B1 0.045(2) 0.049(2) 0.036(2) -0.0052(19) 0.0054(19) 0.001(2)
F1 0.0697(15) 0.0935(17) 0.0486(13) 0.0141(12) -0.0056(11) -0.0146(13)
F2 0.1008(19) 0.0838(17) 0.0645(16) 0.0186(13) 0.0195(14) -0.0074(14)
F3 0.114(2) 0.112(2) 0.106(2) 0.0060(17) 0.0281(17) -0.0601(18)
F4 0.0737(18) 0.154(3) 0.101(2) -0.0004(19) -0.0089(15) -0.0580(18)
F5 0.0582(14) 0.1020(18) 0.0563(14) 0.0054(13) -0.0077(11) -0.0103(13)
F6 0.0737(15) 0.0523(13) 0.0751(15) -0.0061(12) -0.0114(12) 0.0102(11)
F7 0.0767(17) 0.0853(18) 0.114(2) 0.0100(16) -0.0200(15) 0.0273(14)
F8 0.0643(16) 0.107(2) 0.124(2) 0.0260(17) -0.0369(15) -0.0145(15)
F9 0.0823(17) 0.0831(17) 0.0760(16) -0.0050(14) -0.0160(13) -0.0303(14)
F10 0.0712(15) 0.0654(15) 0.0718(15) -0.0198(12) -0.0040(12) 0.0015(12)
F11 0.0713(16) 0.0822(17) 0.0789(16) 0.0048(13) 0.0332(13) 0.0165(13)
F12 0.090(2) 0.107(2) 0.107(2) -0.0126(16) 0.0189(16) 0.0475(16)
F13 0.131(2) 0.0613(17) 0.142(3) -0.0050(16) -0.0179(19) 0.0382(16)
F14 0.115(2) 0.0591(16) 0.137(2) 0.0317(16) 0.0031(18) -0.0099(16)
F15 0.0654(15) 0.0635(14) 0.0907(17) 0.0086(13) 0.0209(13) -0.0086(12)
C1 0.047(2) 0.047(2) 0.040(2) -0.0061(17) 0.0024(17) 0.0018(17)
C2 0.058(3) 0.054(2) 0.044(2) -0.0079(19) 0.005(2) -0.004(2)
C3 0.076(3) 0.055(3) 0.046(2) 0.002(2) 0.015(2) -0.004(2)
C4 0.076(3) 0.066(3) 0.071(3) -0.002(2) 0.022(3) -0.033(2)
C5 0.058(3) 0.079(3) 0.067(3) -0.009(3) 0.006(2) -0.026(2)
C6 0.059(3) 0.061(3) 0.043(2) -0.004(2) 0.006(2) -0.005(2)
C7 0.047(2) 0.046(2) 0.039(2) -0.0024(17) 0.0061(17) -0.0050(18)
C8 0.059(3) 0.051(2) 0.046(2) 0.0015(19) -0.0019(19) 0.001(2)
C9 0.056(3) 0.063(3) 0.067(3) 0.016(2) -0.004(2) 0.008(2)
C10 0.046(3) 0.081(3) 0.067(3) 0.020(3) -0.011(2) -0.009(2)
C11 0.060(3) 0.067(3) 0.047(2) 0.004(2) -0.003(2) -0.018(2)
C12 0.052(2) 0.055(3) 0.047(2) 0.0029(19) 0.0052(19) -0.001(2)
C13 0.047(2) 0.050(2) 0.040(2) -0.0068(17) 0.0037(17) -0.0027(18)
C14 0.058(3) 0.057(3) 0.044(2) -0.003(2) 0.0077(19) 0.002(2)
C15 0.065(3) 0.070(3) 0.061(3) -0.012(2) 0.000(2) 0.025(2)
C16 0.090(4) 0.046(3) 0.074(3) -0.008(2) -0.015(3) 0.019(3)
C17 0.080(3) 0.045(3) 0.074(3) 0.002(2) -0.002(2) 0.002(3)
C18 0.053(2) 0.054(3) 0.055(2) -0.004(2) 0.0037(19) 0.001(2)
C19 0.077(3) 0.058(3) 0.056(3) -0.008(2) 0.000(2) -0.001(2)
C20 0.164(5) 0.063(3) 0.074(3) -0.009(3) 0.020(3) 0.019(3)
C21 0.057(3) 0.075(3) 0.050(3) 0.001(2) 0.007(2) 0.015(2)
C22 0.087(3) 0.101(4) 0.056(3) 0.000(3) -0.008(2) 0.016(3)
C23 0.059(3) 0.077(3) 0.063(3) -0.007(3) 0.018(2) 0.010(3)
C24 0.069(3) 0.130(4) 0.079(3) 0.016(3) 0.029(3) 0.008(3)

loop_
_atom_type_symbol
_atom_type_description
_atom_type_scat_dispersion_real
_atom_type_scat_dispersion_imag
_atom_type_scat_source
C C 0.0033 0.0016 'International Tables Vol C Tables 4.2.6.8 and 6.1.1.4'
H H 0.0000 0.0000 'International Tables Vol C Tables 4.2.6.8 and 6.1.1.4'
B B 0.0013 0.0007 'International Tables Vol C Tables 4.2.6.8 and 6.1.1.4'
F F 0.0171 0.0103 'International Tables Vol C Tables 4.2.6.8 and 6.1.1.4'
P P 0.1023 0.0942 'International Tables Vol C Tables 4.2.6.8 and 6.1.1.4'

loop_
_geom_angle_atom_site_label_1
_geom_angle_atom_site_label_2
_geom_angle_atom_site_label_3
_geom_angle
_geom_angle_site_symmetry_1
_geom_angle_site_symmetry_3
_geom_angle_publ_flag
C19 P1 C21 107.7(2) . . ?
C19 P1 C23 108.0(2) . . ?
C21 P1 C23 107.0(2) . . ?
C19 P1 B1 111.80(17) . . ?
C21 P1 B1 111.19(18) . . ?
C23 P1 B1 110.97(19) . . ?
C7 B1 C1 111.7(3) . . ?
C7 B1 C13 113.4(3) . . ?
C1 B1 C13 112.9(3) . . ?
C7 B1 P1 106.4(2) . . ?
C1 B1 P1 107.0(2) . . ?
C13 B1 P1 104.9(2) . . ?
C2 C1 C6 112.0(3) . . ?
C2 C1 B1 126.0(3) . . ?
C6 C1 B1 122.0(3) . . ?
F1 C2 C1 121.1(3) . . ?
F1 C2 C3 114.3(3) . . ?
C1 C2 C3 124.6(4) . . ?
F2 C3 C4 120.1(4) . . ?
F2 C3 C2 119.9(4) . . ?
C4 C3 C2 120.0(4) . . ?
F3 C4 C3 120.5(4) . . ?
F3 C4 C5 120.9(4) . . ?
C3 C4 C5 118.6(4) . . ?
F4 C5 C6 120.5(4) . . ?
F4 C5 C4 119.8(4) . . ?
C6 C5 C4 119.7(4) . . ?
F5 C6 C5 116.7(4) . . ?
F5 C6 C1 118.2(3) . . ?
C5 C6 C1 125.1(4) . . ?
C8 C7 C12 112.7(3) . . ?
C8 C7 B1 121.8(3) . . ?
C12 C7 B1 125.5(3) . . ?
F6 C8 C9 116.2(4) . . ?
F6 C8 C7 118.6(3) . . ?
C9 C8 C7 125.2(4) . . ?
F7 C9 C10 119.7(4) . . ?
F7 C9 C8 121.1(4) . . ?
C10 C9 C8 119.2(4) . . ?
F8 C10 C11 120.1(4) . . ?
F8 C10 C9 120.7(4) . . ?
C11 C10 C9 119.2(4) . . ?
F9 C11 C10 120.3(4) . . ?
F9 C11 C12 120.3(4) . . ?
C10 C11 C12 119.4(4) . . ?
F10 C12 C11 114.6(3) . . ?
F10 C12 C7 121.2(3) . . ?
C11 C12 C7 124.2(4) . . ?
C14 C13 C18 112.2(3) . . ?
C14 C13 B1 126.9(3) . . ?
C18 C13 B1 120.8(3) . . ?
F11 C14 C15 115.0(4) . . ?
F11 C14 C13 120.8(3) . . ?
C15 C14 C13 124.2(4) . . ?
F12 C15 C16 120.3(4) . . ?
F12 C15 C14 119.7(4) . . ?
C16 C15 C14 120.1(4) . . ?
F13 C16 C15 120.6(5) . . ?
F13 C16 C17 120.5(5) . . ?
C15 C16 C17 118.9(4) . . ?
F14 C17 C16 120.4(4) . . ?
F14 C17 C18 120.2(4) . . ?
C16 C17 C18 119.3(4) . . ?
C17 C18 F15 116.1(4) . . ?
C17 C18 C13 125.3(4) . . ?
F15 C18 C13 118.6(3) . . ?
C20 C19 P1 118.2(3) . . ?
C20 C19 H19A 107.8 . . ?
P1 C19 H19A 107.8 . . ?
C20 C19 H19B 107.8 . . ?
P1 C19 H19B 107.8 . . ?
H19A C19 H19B 107.1 . . ?
C19 C20 H20A 109.5 . . ?
C19 C20 H20B 109.5 . . ?
H20A C20 H20B 109.5 . . ?
C19 C20 H20C 109.5 . . ?
H20A C20 H20C 109.5 . . ?
H20B C20 H20C 109.5 . . ?
C22 C21 P1 118.4(3) . . ?
C22 C21 H21A 107(2) . . ?
P1 C21 H21A 104(2) . . ?
C22 C21 H21B 109(2) . . ?
P1 C21 H21B 107(2) . . ?
H21A C21 H21B 112(3) . . ?
C21 C22 H22A 109.5 . . ?
C21 C22 H22B 109.5 . . ?
H22A C22 H22B 109.5 . . ?
C21 C22 H22C 109.5 . . ?
H22A C22 H22C 109.5 . . ?
H22B C22 H22C 109.5 . . ?
C24 C23 P1 120.0(3) . . ?
C24 C23 H23A 108(3) . . ?
P1 C23 H23A 103(3) . . ?
C24 C23 H23B 111(3) . . ?
P1 C23 H23B 105(3) . . ?
H23A C23 H23B 111(4) . . ?
C23 C24 H24A 109.5 . . ?
C23 C24 H24B 109.5 . . ?
H24A C24 H24B 109.5 . . ?
C23 C24 H24C 109.5 . . ?
H24A C24 H24C 109.5 . . ?
H24B C24 H24C 109.5 . . ?

loop_
_geom_bond_atom_site_label_1
_geom_bond_atom_site_label_2
_geom_bond_distance
_geom_bond_site_symmetry_2
_geom_bond_publ_flag
P1 C19 1.818(4) . ?
P1 C21 1.822(4) . ?
P1 C23 1.837(4) . ?
P1 B1 2.081(4) . ?
B1 C7 1.634(5) . ?
B1 C1 1.641(5) . ?
B1 C13 1.650(5) . ?
F1 C2 1.351(4) . ?
F2 C3 1.345(4) . ?
F3 C4 1.330(4) . ?
F4 C5 1.340(4) . ?
F5 C6 1.355(4) . ?
F6 C8 1.354(4) . ?
F7 C9 1.347(4) . ?
F8 C10 1.345(4) . ?
F9 C11 1.344(4) . ?
F10 C12 1.352(4) . ?
F11 C14 1.350(4) . ?
F12 C15 1.345(4) . ?
F13 C16 1.342(4) . ?
F14 C17 1.345(5) . ?
F15 C18 1.364(4) . ?
C1 C2 1.382(5) . ?
C1 C6 1.394(5) . ?
C2 C3 1.384(5) . ?
C3 C4 1.355(5) . ?
C4 C5 1.369(6) . ?
C5 C6 1.367(5) . ?
C7 C8 1.380(5) . ?
C7 C12 1.386(5) . ?
C8 C9 1.366(5) . ?
C9 C10 1.364(5) . ?
C10 C11 1.363(5) . ?
C11 C12 1.380(5) . ?
C13 C14 1.378(5) . ?
C13 C18 1.387(5) . ?
C14 C15 1.378(5) . ?
C15 C16 1.354(6) . ?
C16 C17 1.358(6) . ?
C17 C18 1.362(5) . ?
C19 C20 1.492(5) . ?
C19 H19A 0.9700 . ?
C19 H19B 0.9700 . ?
C20 H20A 0.9600 . ?
C20 H20B 0.9600 . ?
C20 H20C 0.9600 . ?
C21 C22 1.509(5) . ?
C21 H21A 0.89(3) . ?
C21 H21B 1.04(4) . ?
C22 H22A 0.9600 . ?
C22 H22B 0.9600 . ?
C22 H22C 0.9600 . ?
C23 C24 1.502(6) . ?
C23 H23A 0.93(4) . ?
C23 H23B 0.95(5) . ?
C24 H24A 0.9600 . ?
C24 H24B 0.9600 . ?
C24 H24C 0.9600 . ?

loop_
_geom_torsion_atom_site_label_1
_geom_torsion_atom_site_label_2
_geom_torsion_atom_site_label_3
_geom_torsion_atom_site_label_4
_geom_torsion
_geom_torsion_site_symmetry_1
_geom_torsion_site_symmetry_2
_geom_torsion_site_symmetry_3
_geom_torsion_site_symmetry_4
_geom_torsion_publ_flag
C19 P1 B1 C7 103.5(3) . . . . ?
C21 P1 B1 C7 -136.1(3) . . . . ?
C23 P1 B1 C7 -17.1(3) . . . . ?
C19 P1 B1 C1 -15.9(3) . . . . ?
C21 P1 B1 C1 104.5(3) . . . . ?
C23 P1 B1 C1 -136.6(3) . . . . ?
C19 P1 B1 C13 -136.1(2) . . . . ?
C21 P1 B1 C13 -15.7(3) . . . . ?
C23 P1 B1 C13 103.3(3) . . . . ?
C7 B1 C1 C2 12.5(5) . . . . ?
C13 B1 C1 C2 -116.6(4) . . . . ?
P1 B1 C1 C2 128.5(3) . . . . ?
C7 B1 C1 C6 -169.4(3) . . . . ?
C13 B1 C1 C6 61.5(4) . . . . ?
P1 B1 C1 C6 -53.4(4) . . . . ?
C6 C1 C2 F1 -177.1(3) . . . . ?
B1 C1 C2 F1 1.2(5) . . . . ?
C6 C1 C2 C3 1.1(5) . . . . ?
B1 C1 C2 C3 179.4(3) . . . . ?
F1 C2 C3 F2 -0.8(5) . . . . ?
C1 C2 C3 F2 -179.0(3) . . . . ?
F1 C2 C3 C4 177.8(4) . . . . ?
C1 C2 C3 C4 -0.4(6) . . . . ?
F2 C3 C4 F3 -1.1(6) . . . . ?
C2 C3 C4 F3 -179.7(4) . . . . ?
F2 C3 C4 C5 177.9(4) . . . . ?
C2 C3 C4 C5 -0.7(6) . . . . ?
F3 C4 C5 F4 0.0(6) . . . . ?
C3 C4 C5 F4 -179.0(4) . . . . ?
F3 C4 C5 C6 -179.9(4) . . . . ?
C3 C4 C5 C6 1.1(6) . . . . ?
F4 C5 C6 F5 1.6(6) . . . . ?
C4 C5 C6 F5 -178.5(4) . . . . ?
F4 C5 C6 C1 179.7(4) . . . . ?
C4 C5 C6 C1 -0.4(6) . . . . ?
C2 C1 C6 F5 177.5(3) . . . . ?
B1 C1 C6 F5 -0.9(5) . . . . ?
C2 C1 C6 C5 -0.7(5) . . . . ?
B1 C1 C6 C5 -179.0(4) . . . . ?
C1 B1 C7 C8 63.5(4) . . . . ?
C13 B1 C7 C8 -167.6(3) . . . . ?
P1 B1 C7 C8 -52.8(4) . . . . ?
C1 B1 C7 C12 -112.7(4) . . . . ?
C13 B1 C7 C12 16.2(5) . . . . ?
P1 B1 C7 C12 131.0(3) . . . . ?
C12 C7 C8 F6 176.0(3) . . . . ?
B1 C7 C8 F6 -0.7(5) . . . . ?
C12 C7 C8 C9 -2.2(5) . . . . ?
B1 C7 C8 C9 -178.9(4) . . . . ?
F6 C8 C9 F7 3.3(5) . . . . ?
C7 C8 C9 F7 -178.5(3) . . . . ?
F6 C8 C9 C10 -177.4(3) . . . . ?
C7 C8 C9 C10 0.8(6) . . . . ?
F7 C9 C10 F8 -0.1(6) . . . . ?
C8 C9 C10 F8 -179.4(3) . . . . ?
F7 C9 C10 C11 -179.4(4) . . . . ?
C8 C9 C10 C11 1.3(6) . . . . ?
F8 C10 C11 F9 -0.3(6) . . . . ?
C9 C10 C11 F9 179.0(3) . . . . ?
F8 C10 C11 C12 178.9(3) . . . . ?
C9 C10 C11 C12 -1.8(6) . . . . ?
F9 C11 C12 F10 -2.1(5) . . . . ?
C10 C11 C12 F10 178.7(3) . . . . ?
F9 C11 C12 C7 179.4(3) . . . . ?
C10 C11 C12 C7 0.3(6) . . . . ?
C8 C7 C12 F10 -176.7(3) . . . . ?
B1 C7 C12 F10 -0.2(5) . . . . ?
C8 C7 C12 C11 1.6(5) . . . . ?
B1 C7 C12 C11 178.1(3) . . . . ?
C7 B1 C13 C14 -119.4(4) . . . . ?
C1 B1 C13 C14 8.8(5) . . . . ?
P1 B1 C13 C14 124.9(3) . . . . ?
C7 B1 C13 C18 57.5(4) . . . . ?
C1 B1 C13 C18 -174.3(3) . . . . ?
P1 B1 C13 C18 -58.2(4) . . . . ?
C18 C13 C14 F11 -177.0(3) . . . . ?
B1 C13 C14 F11 0.2(5) . . . . ?
C18 C13 C14 C15 1.6(5) . . . . ?
B1 C13 C14 C15 178.8(4) . . . . ?
F11 C14 C15 F12 -1.2(5) . . . . ?
C13 C14 C15 F12 -179.8(3) . . . . ?
F11 C14 C15 C16 177.4(3) . . . . ?
C13 C14 C15 C16 -1.3(6) . . . . ?
F12 C15 C16 F13 -1.4(6) . . . . ?
C14 C15 C16 F13 180.0(4) . . . . ?
F12 C15 C16 C17 178.7(4) . . . . ?
C14 C15 C16 C17 0.2(6) . . . . ?
F13 C16 C17 F14 0.3(6) . . . . ?
C15 C16 C17 F14 -179.9(4) . . . . ?
F13 C16 C17 C18 -179.5(4) . . . . ?
C15 C16 C17 C18 0.3(6) . . . . ?
F14 C17 C18 F15 1.8(6) . . . . ?
C16 C17 C18 F15 -178.5(3) . . . . ?
F14 C17 C18 C13 -179.6(3) . . . . ?
C16 C17 C18 C13 0.2(6) . . . . ?
C14 C13 C18 C17 -1.1(5) . . . . ?
B1 C13 C18 C17 -178.5(4) . . . . ?
C14 C13 C18 F15 177.5(3) . . . . ?
B1 C13 C18 F15 0.2(5) . . . . ?
C21 P1 C19 C20 87.3(4) . . . . ?
C23 P1 C19 C20 -27.9(4) . . . . ?
B1 P1 C19 C20 -150.2(3) . . . . ?
C19 P1 C21 C22 -37.2(4) . . . . ?
C23 P1 C21 C22 78.7(4) . . . . ?
B1 P1 C21 C22 -160.0(3) . . . . ?
C19 P1 C23 C24 83.7(5) . . . . ?
C21 P1 C23 C24 -32.0(5) . . . . ?
B1 P1 C23 C24 -153.4(4) . . . . ?
